data_2103266
loop_
_publ_author_name
'Farrell, Dorcas M. M.'
'Ferguson, George'
'Lough, Alan J.'
'Glidewell, Christopher'

_publ_section_title
;
 Chiral <i>versus</i> racemic building blocks in supramolecular
 chemistry: tartrate salts of organic diamines
;
_journal_issue 2
_journal_name_full 'Acta Crystallographica Section B'
_journal_page_first 272
_journal_page_last 288
_journal_paper_doi 10.1107/S0108768101019632
_journal_volume 58
_journal_year 2002
_chemical_formula_moiety 'C10 H9 N2, C4 H5 O6'
_chemical_formula_sum 'C14 H14 N2 O6'
_chemical_formula_weight 306.27
_chemical_name_systematic
;
4,4'-Bipyridyl--racemic tartaric acid (1/1)
;
_space_group_IT_number 2
_symmetry_cell_setting triclinic
_symmetry_space_group_name_Hall '-P 1'
_symmetry_space_group_name_H-M 'P -1'
_atom_sites_solution_hydrogens geom
_atom_sites_solution_primary direct
_atom_sites_solution_secondary difmap
_cell_angle_alpha 99.434(2)
_cell_angle_beta 91.252(2)
_cell_angle_gamma 96.163(2)
_cell_formula_units_Z 2
_cell_length_a 4.7847(2)
_cell_length_b 10.2505(5)
_cell_length_c 13.8412(8)
_cell_measurement_reflns_used 2831
_cell_measurement_temperature 150(2)
_cell_measurement_theta_max 27.93
_cell_measurement_theta_min 2.99
_cell_volume 665.26(6)
_computing_cell_refinement 'DENZO-SMN (Otwinowski & Minor, 1997)'
_computing_data_collection 'Kappa-CCD server software (Nonius, 1997)'
_computing_data_reduction 'DENZO-SMN (Otwinowski & Minor, 1997)'
_computing_molecular_graphics 'PLATON (Spek, 2001)'
_computing_publication_material 'SHELXL-97 (Sheldrick, 1997b) and PRPKAPPA (Ferguson, 1999)'
_computing_structure_refinement 'SHELXL-97 (Sheldrick, 1997b)'
_computing_structure_solution 'SHELXS-97 (Sheldrick, 1997a)'
_diffrn_ambient_temperature 150(2)
_diffrn_measured_fraction_theta_full 0.951
_diffrn_measured_fraction_theta_max 0.951
_diffrn_measurement_device_type Kappa-CCD
_diffrn_measurement_method '\f scans, and \w scans with \k offsets'
_diffrn_radiation_monochromator graphite
_diffrn_radiation_source 'fine-focus sealed X-ray tube'
_diffrn_radiation_type 'Mo K\a'
_diffrn_radiation_wavelength 0.71073
_diffrn_reflns_av_R_equivalents 0.066
_diffrn_reflns_av_sigmaI/netI 0.0789
_diffrn_reflns_limit_h_max 6
_diffrn_reflns_limit_h_min 0
_diffrn_reflns_limit_k_max 13
_diffrn_reflns_limit_k_min -13
_diffrn_reflns_limit_l_max 17
_diffrn_reflns_limit_l_min -17
_diffrn_reflns_number 8786
_diffrn_reflns_theta_full 27.93
_diffrn_reflns_theta_max 27.93
_diffrn_reflns_theta_min 2.99
_diffrn_standards_decay_% 0
_exptl_absorpt_coefficient_mu 0.121
_exptl_absorpt_correction_T_max 0.9904
_exptl_absorpt_correction_T_min 0.9530
_exptl_absorpt_correction_type multi-scan
_exptl_absorpt_process_details 'DENZO-SMN (Otwinowski & Minor, 1997)'
_exptl_crystal_colour colourless
_exptl_crystal_density_diffrn 1.529
_exptl_crystal_density_method 'not measured'
_exptl_crystal_description plate
_exptl_crystal_F_000 320
_exptl_crystal_size_max 0.40
_exptl_crystal_size_mid 0.20
_exptl_crystal_size_min 0.08
_refine_diff_density_max 0.265
_refine_diff_density_min -0.232
_refine_ls_extinction_coef 0.019(6)
_refine_ls_extinction_expression Fc^*^=kFc[1+0.001xFc^2^\l^3^/sin(2\q)]^-1/4^
_refine_ls_extinction_method SHELXL
_refine_ls_goodness_of_fit_ref 0.983
_refine_ls_hydrogen_treatment constr
_refine_ls_matrix_type full
_refine_ls_number_parameters 205
_refine_ls_number_reflns 3049
_refine_ls_number_restraints 0
_refine_ls_restrained_S_all 0.983
_refine_ls_R_factor_all 0.0921
_refine_ls_R_factor_gt 0.0475
_refine_ls_shift/su_max 0.000
_refine_ls_shift/su_mean 0.000
_refine_ls_structure_factor_coef Fsqd
_refine_ls_weighting_details 'w=1/[\s^2^(Fo^2^)+(0.0653P)^2^] where P=(Fo^2^+2Fc^2^)/3'
_refine_ls_weighting_scheme calc
_refine_ls_wR_factor_gt 0.1133
_refine_ls_wR_factor_ref 0.1338
_reflns_number_gt 1936
_reflns_number_total 3049
_reflns_threshold_expression >2\s(I)
_cod_data_source_file na0130.cif
_cod_data_source_block III
_cod_depositor_comments
;
The following automatic conversions were performed:
'_exptl_absorpt_correction_type' value 'Multi-scan' changed to
'multi-scan' according to
'/home/saulius/struct/CIF-dictionaries/cif_core.dic' dictionary named
'cif_core.dic' version 2.4.1 from 2010-06-29.

Automatic conversion script
Id: cif_fix_enum 1527 2010-12-29 10:47:43Z saulius 

The following automatic conversions were performed:

'_exptl_absorpt_correction_type' value 'Multi-scan' changed to
'multi-scan' according to
/home/saulius/struct/CIF-dictionaries/cif_core.dic dictionary named
'cif_core.dic' version 2.4.1 from 2010-06-29.

Automatic conversion script
Id: cif_fix_values 1715 2011-07-08 13:25:40Z adriana 
;
_cod_original_sg_symbol_H-M P-1
_cod_database_code 2103266
_cod_database_fobs_code 2103266

loop_
_symmetry_equiv_pos_as_xyz
'x, y, z'
'-x, -y, -z'

loop_
_atom_site_label
_atom_site_fract_x
_atom_site_fract_y
_atom_site_fract_z
_atom_site_U_iso_or_equiv
_atom_site_adp_type
_atom_site_calc_flag
_atom_site_refinement_flags
_atom_site_occupancy
_atom_site_type_symbol
N11 0.2544(3) 0.20324(16) 0.59042(12) 0.0269(4) Uani d . 1 N
C12 0.1952(4) 0.32372(19) 0.62979(14) 0.0257(5) Uani d . 1 C
C13 0.0131(4) 0.34124(19) 0.70597(14) 0.0255(5) Uani d . 1 C
C14 -0.1125(4) 0.23143(18) 0.74266(13) 0.0225(4) Uani d . 1 C
C15 -0.0416(5) 0.1074(2) 0.70116(16) 0.0360(6) Uani d . 1 C
C16 0.1431(5) 0.0959(2) 0.62581(17) 0.0385(6) Uani d . 1 C
N21 -0.7003(3) 0.28193(17) 0.97151(12) 0.0286(4) Uani d . 1 N
C22 -0.5782(5) 0.1704(2) 0.95177(16) 0.0339(5) Uani d . 1 C
C23 -0.3857(4) 0.1487(2) 0.87864(15) 0.0306(5) Uani d . 1 C
C24 -0.3117(4) 0.24868(19) 0.82355(14) 0.0236(4) Uani d . 1 C
C25 -0.4369(4) 0.36565(19) 0.84544(14) 0.0254(5) Uani d . 1 C
C26 -0.6301(4) 0.3775(2) 0.91882(14) 0.0268(5) Uani d . 1 C
O1 0.5657(3) 0.17785(13) 0.44338(10) 0.0300(4) Uani d . 1 O
O2 0.7385(3) 0.39070(13) 0.49545(10) 0.0295(4) Uani d . 1 O
O5 1.1305(3) 0.38255(13) 0.35856(10) 0.0267(4) Uani d . 1 O
O6 0.6064(3) 0.37535(13) 0.25214(10) 0.0264(3) Uani d . 1 O
O3 0.9586(3) 0.33075(14) 0.11472(10) 0.0315(4) Uani d . 1 O
O4 1.0591(3) 0.13839(15) 0.15602(10) 0.0356(4) Uani d . 1 O
C1 0.7286(4) 0.28508(19) 0.43810(13) 0.0224(4) Uani d . 1 C
C2 0.9199(4) 0.27272(18) 0.35128(13) 0.0223(4) Uani d . 1 C
C3 0.7441(4) 0.26101(18) 0.25526(14) 0.0231(4) Uani d . 1 C
C4 0.9377(4) 0.23790(19) 0.16942(14) 0.0246(5) Uani d . 1 C
H11 0.3671 0.1939 0.5410 0.032 Uiso calc PR 0.60(4) H
H12 0.2793 0.3992 0.6052 0.031 Uiso calc R 1 H
H13 -0.0263 0.4282 0.7333 0.031 Uiso calc R 1 H
H15 -0.1206 0.0301 0.7247 0.043 Uiso calc R 1 H
H16 0.1922 0.0105 0.5986 0.046 Uiso calc R 1 H
H22 -0.6248 0.1023 0.9895 0.041 Uiso calc R 1 H
H23 -0.3058 0.0669 0.8664 0.037 Uiso calc R 1 H
H25 -0.3906 0.4369 0.8105 0.030 Uiso calc R 1 H
H26 -0.7165 0.4574 0.9321 0.032 Uiso calc R 1 H
H1 0.4650 0.1912 0.4922 0.045 Uiso calc PR 0.40(4) H
H5 1.1168 0.4344 0.4115 0.040 Uiso calc R 1 H
H6 0.4594 0.3708 0.2841 0.040 Uiso calc R 1 H
H3 1.0751 0.3131 0.0713 0.047 Uiso calc R 1 H
H2A 1.0139 0.1899 0.3495 0.027 Uiso calc R 1 H
H3A 0.5988 0.1822 0.2504 0.028 Uiso calc R 1 H

loop_
_atom_site_aniso_label
_atom_site_aniso_U_11
_atom_site_aniso_U_22
_atom_site_aniso_U_33
_atom_site_aniso_U_12
_atom_site_aniso_U_13
_atom_site_aniso_U_23
N11 0.0300(9) 0.0248(9) 0.0269(9) 0.0041(7) 0.0105(7) 0.0057(7)
C12 0.0273(10) 0.0248(11) 0.0258(10) 0.0026(8) 0.0056(8) 0.0067(8)
C13 0.0284(10) 0.0208(10) 0.0283(11) 0.0062(8) 0.0069(8) 0.0037(8)
C14 0.0238(10) 0.0220(10) 0.0226(10) 0.0046(8) 0.0054(8) 0.0038(8)
C15 0.0475(13) 0.0213(11) 0.0415(13) 0.0052(9) 0.0242(10) 0.0079(9)
C16 0.0498(14) 0.0231(11) 0.0441(13) 0.0073(10) 0.0272(11) 0.0048(10)
N21 0.0297(9) 0.0324(10) 0.0251(9) 0.0061(8) 0.0072(7) 0.0060(8)
C22 0.0405(12) 0.0321(12) 0.0340(12) 0.0105(10) 0.0148(10) 0.0138(10)
C23 0.0378(12) 0.0268(11) 0.0310(11) 0.0106(9) 0.0145(9) 0.0100(9)
C24 0.0251(10) 0.0237(10) 0.0218(10) 0.0019(8) 0.0054(8) 0.0036(8)
C25 0.0284(10) 0.0247(10) 0.0242(10) 0.0044(8) 0.0039(8) 0.0059(8)
C26 0.0279(10) 0.0259(11) 0.0262(11) 0.0076(8) 0.0049(8) 0.0001(8)
O1 0.0368(8) 0.0243(8) 0.0291(8) 0.0010(6) 0.0163(6) 0.0042(6)
O2 0.0311(8) 0.0287(8) 0.0270(8) 0.0017(6) 0.0088(6) -0.0005(6)
O5 0.0270(7) 0.0257(8) 0.0256(8) -0.0004(6) 0.0082(6) 0.0006(6)
O6 0.0253(7) 0.0281(8) 0.0285(8) 0.0080(6) 0.0095(6) 0.0080(6)
O3 0.0369(8) 0.0349(8) 0.0277(8) 0.0134(7) 0.0168(6) 0.0119(7)
O4 0.0491(9) 0.0288(8) 0.0327(9) 0.0152(7) 0.0181(7) 0.0072(7)
C1 0.0240(10) 0.0234(10) 0.0214(10) 0.0058(8) 0.0053(8) 0.0061(8)
C2 0.0229(9) 0.0201(10) 0.0240(10) 0.0024(8) 0.0078(7) 0.0034(8)
C3 0.0244(10) 0.0215(10) 0.0241(10) 0.0036(8) 0.0075(8) 0.0045(8)
C4 0.0271(10) 0.0233(10) 0.0232(10) 0.0020(8) 0.0051(8) 0.0036(8)

loop_
_atom_type_symbol
_atom_type_description
_atom_type_scat_dispersion_real
_atom_type_scat_dispersion_imag
_atom_type_scat_source
C C 0.0033 0.0016 'International Tables Vol C Tables 4.2.6.8 and 6.1.1.4'
H H 0.0000 0.0000 'International Tables Vol C Tables 4.2.6.8 and 6.1.1.4'
N N 0.0061 0.0033 'International Tables Vol C Tables 4.2.6.8 and 6.1.1.4'
O O 0.0106 0.0060 'International Tables Vol C Tables 4.2.6.8 and 6.1.1.4'

loop_
_geom_angle_atom_site_label_1
_geom_angle_atom_site_label_2
_geom_angle_atom_site_label_3
_geom_angle
_geom_angle_publ_flag
C12 N11 C16 120.2(2) no
C12 N11 H11 119.9 no
C16 N11 H11 119.9 no
N11 C12 C13 121.2(2) no
N11 C12 H12 119.4 no
C13 C12 H12 119.4 no
C12 C13 C14 120.07(19) no
C12 C13 H13 120.0 no
C14 C13 H13 120.0 no
C15 C14 C13 117.2(2) no
C15 C14 C24 122.2(2) no
C13 C14 C24 120.6(2) no
C16 C15 C14 120.3(2) no
C16 C15 H15 119.9 no
C14 C15 H15 119.9 no
N11 C16 C15 121.0(2) no
N11 C16 H16 119.5 no
C15 C16 H16 119.5 no
C22 N21 C26 117.7(2) no
N21 C22 C23 123.3(2) no
N21 C22 H22 118.4 no
C23 C22 H22 118.4 no
C22 C23 C24 119.0(2) no
C22 C23 H23 120.5 no
C24 C23 H23 120.5 no
C25 C24 C23 117.4(2) no
C25 C24 C14 120.5(2) no
C23 C24 C14 122.1(2) no
C26 C25 C24 119.4(2) no
C26 C25 H25 120.3 no
C24 C25 H25 120.3 no
N21 C26 C25 123.1(2) no
N21 C26 H26 118.5 no
C25 C26 H26 118.5 no
C1 O1 H1 109.5 no
C2 O5 H5 109.5 no
C3 O6 H6 109.5 no
C4 O3 H3 109.5 no
O2 C1 O1 125.9(2) no
O2 C1 C2 120.1(2) no
O1 C1 C2 114.1(2) no
O5 C2 C1 112.0(2) no
O5 C2 C3 109.4(2) no
C1 C2 C3 109.9(2) no
O5 C2 H2A 108.5 no
C1 C2 H2A 108.5 no
C3 C2 H2A 108.5 no
O6 C3 C4 110.7(2) no
O6 C3 C2 111.7(2) no
C4 C3 C2 108.6(2) no
O6 C3 H3A 108.6 no
C4 C3 H3A 108.6 no
C2 C3 H3A 108.6 no
O4 C4 O3 124.8(2) no
O4 C4 C3 120.0(2) no
O3 C4 C3 115.2(2) no

loop_
_geom_bond_atom_site_label_1
_geom_bond_atom_site_label_2
_geom_bond_distance
_geom_bond_publ_flag
N11 C12 1.328(3) no
N11 C16 1.341(2) no
N11 H11 0.88 no
C12 C13 1.384(3) no
C12 H12 0.95 no
C13 C14 1.393(3) no
C13 H13 0.95 no
C14 C15 1.386(3) no
C14 C24 1.487(3) no
C15 C16 1.380(3) no
C15 H15 0.95 no
C16 H16 0.95 no
N21 C22 1.330(3) no
N21 C26 1.333(3) no
C22 C23 1.390(3) no
C22 H22 0.95 no
C23 C24 1.396(3) no
C23 H23 0.95 no
C24 C25 1.390(3) no
C25 C26 1.388(3) no
C25 H25 0.95 no
C26 H26 0.95 no
O1 C1 1.291(2) no
O1 H1 0.84 no
O2 C1 1.229(2) no
O5 C2 1.417(2) no
O5 H5 0.84 no
O6 C3 1.411(2) no
O6 H6 0.84 no
O3 C4 1.307(2) no
O3 H3 0.84 no
O4 C4 1.218(2) no
C1 C2 1.523(3) no
C2 C3 1.538(3) no
C2 H2A 1.00 no
C3 C4 1.526(3) no
C3 H3A 1.00 no

loop_
_geom_hbond_atom_site_label_D
_geom_hbond_atom_site_label_H
_geom_hbond_atom_site_label_A
_geom_hbond_site_symmetry_A
_geom_hbond_distance_DH
_geom_hbond_distance_HA
_geom_hbond_distance_DA
_geom_hbond_angle_DHA
_geom_hbond_publ_flag
N11 H11 O1 . 0.88 1.66 2.544(2) 177 y
O1 H1 N11 . 0.84 1.71 2.544(2) 175 y
O3 H3 N21 1_754 0.84 1.78 2.614(2) 174 y
O5 H5 O2 2_766 0.84 2.07 2.823(2) 149 y
O5 H5 O2 . 0.84 2.22 2.693(2) 116 y
O6 H6 O5 1_455 0.84 1.90 2.740(2) 173 y
C16 H16 O1 2_656 0.95 2.36 3.279(3) 164 y
C23 H23 O4 2_656 0.95 2.50 3.448(3) 175 y

loop_
_geom_torsion_atom_site_label_1
_geom_torsion_atom_site_label_2
_geom_torsion_atom_site_label_3
_geom_torsion_atom_site_label_4
_geom_torsion
_geom_torsion_publ_flag
C16 N11 C12 C13 -1.7(3) no
N11 C12 C13 C14 -0.2(3) no
C12 C13 C14 C15 1.4(3) no
C12 C13 C14 C24 -179.1(2) no
C13 C14 C15 C16 -0.9(3) no
C24 C14 C15 C16 179.6(2) no
C12 N11 C16 C15 2.2(3) no
C14 C15 C16 N11 -0.9(4) no
C26 N21 C22 C23 -0.9(3) no
N21 C22 C23 C24 1.0(3) no
C22 C23 C24 C25 0.0(3) no
C22 C23 C24 C14 -178.6(2) no
C15 C14 C24 C25 -162.4(2) no
C13 C14 C24 C25 18.1(3) no
C15 C14 C24 C23 16.1(3) no
C13 C14 C24 C23 -163.4(2) no
C23 C24 C25 C26 -1.0(3) no
C14 C24 C25 C26 177.6(2) no
C22 N21 C26 C25 -0.2(3) no
C24 C25 C26 N21 1.1(3) no
O2 C1 C2 O5 11.4(3) no
O1 C1 C2 O5 -168.7(2) no
O2 C1 C2 C3 -110.4(2) no
O1 C1 C2 C3 69.5(2) no
O5 C2 C3 O6 -61.3(2) no
C1 C2 C3 O6 62.0(2) no
O5 C2 C3 C4 61.0(2) no
C1 C2 C3 C4 -175.6(2) no
O6 C3 C4 O4 -174.8(2) no
C2 C3 C4 O4 62.3(2) no
O6 C3 C4 O3 5.2(2) no
C2 C3 C4 O3 -117.8(2) no
